data_4511792
loop_
_publ_author_name
'Pinkowicz, Dawid'
'Li, Zhanyong'
'Pietrzyk, Piotr'
'Rams, Micha\/l'

_publ_section_title
;
 New Thiadiazole Dioxide Bridging Ligand with a Stable Radical Form for
 the Construction of Magnetic Coordination Chains
;
_journal_issue 10
_journal_name_full 'Crystal Growth &amp; Design'
_journal_page_first 4878
_journal_paper_doi 10.1021/cg500906w
_journal_volume 14
_journal_year 2014
_chemical_formula_sum 'C12 H6 K N4 O2 S'
_chemical_formula_weight 309.37
_chemical_name_systematic
;
 ?
;
_space_group_IT_number 14
_symmetry_cell_setting monoclinic
_symmetry_space_group_name_Hall '-P 2ybc'
_symmetry_space_group_name_H-M 'P 1 21/c 1'
_atom_sites_solution_hydrogens geom
_atom_sites_solution_primary direct
_atom_sites_solution_secondary difmap
_audit_creation_method SHELXL-97
_cell_angle_alpha 90.000
_cell_angle_beta 90.825(5)
_cell_angle_gamma 90.000
_cell_formula_units_Z 4
_cell_length_a 6.568(5)
_cell_length_b 10.251(5)
_cell_length_c 16.700(5)
_cell_measurement_temperature 110(2)
_cell_volume 1124.3(11)
_computing_structure_refinement 'SHELXL-97 (Sheldrick, 2008)'
_diffrn_ambient_temperature 110(2)
_diffrn_measured_fraction_theta_full 0.985
_diffrn_measured_fraction_theta_max 0.985
_diffrn_measurement_device_type APEXII
_diffrn_radiation_monochromator graphite
_diffrn_radiation_source 'fine-focus sealed tube'
_diffrn_radiation_type MoK\a
_diffrn_radiation_wavelength 0.71073
_diffrn_reflns_av_R_equivalents 0.0498
_diffrn_reflns_av_sigmaI/netI 0.0505
_diffrn_reflns_limit_h_max 8
_diffrn_reflns_limit_h_min -8
_diffrn_reflns_limit_k_max 13
_diffrn_reflns_limit_k_min -13
_diffrn_reflns_limit_l_max 21
_diffrn_reflns_limit_l_min -20
_diffrn_reflns_number 9325
_diffrn_reflns_theta_full 27.45
_diffrn_reflns_theta_max 27.45
_diffrn_reflns_theta_min 2.33
_exptl_absorpt_coefficient_mu 0.664
_exptl_absorpt_correction_T_max 0.7456
_exptl_absorpt_correction_T_min 0.6651
_exptl_absorpt_correction_type multi-scan
_exptl_absorpt_process_details SADABS
_exptl_crystal_colour brown
_exptl_crystal_density_diffrn 1.828
_exptl_crystal_density_method 'not measured'
_exptl_crystal_description plate
_exptl_crystal_F_000 628
_exptl_crystal_size_max 0.31
_exptl_crystal_size_mid 0.12
_exptl_crystal_size_min 0.03
_refine_diff_density_max 0.371
_refine_diff_density_min -0.396
_refine_diff_density_rms 0.078
_refine_ls_extinction_method none
_refine_ls_goodness_of_fit_ref 1.033
_refine_ls_hydrogen_treatment riding
_refine_ls_matrix_type full
_refine_ls_number_parameters 181
_refine_ls_number_reflns 2536
_refine_ls_number_restraints 0
_refine_ls_restrained_S_all 1.033
_refine_ls_R_factor_all 0.0591
_refine_ls_R_factor_gt 0.0397
_refine_ls_shift/su_max 0.001
_refine_ls_shift/su_mean 0.000
_refine_ls_structure_factor_coef Fsqd
_refine_ls_weighting_details 'calc w=1/[\s^2^(Fo^2^)+(0.0304P)^2^+0.9269P] where P=(Fo^2^+2Fc^2^)/3'
_refine_ls_weighting_scheme calc
_refine_ls_wR_factor_gt 0.0798
_refine_ls_wR_factor_ref 0.0877
_reflns_number_gt 1977
_reflns_number_total 2536
_reflns_threshold_expression >2\s(I)
_cod_data_source_file cg500906w_si_002.cif
_cod_data_source_block KL
_cod_depositor_comments 'Adding full bibliography for 4511791--4511794.cif.'
_cod_original_sg_symbol_H-M P21/c
_cod_database_code 4511792

loop_
_symmetry_equiv_pos_as_xyz
'x, y, z'
'-x, y+1/2, -z+1/2'
'-x, -y, -z'
'x, -y-1/2, z-1/2'

loop_
_atom_site_label
_atom_site_type_symbol
_atom_site_fract_x
_atom_site_fract_y
_atom_site_fract_z
_atom_site_U_iso_or_equiv
_atom_site_adp_type
_atom_site_occupancy
_atom_site_symmetry_multiplicity
_atom_site_calc_flag
_atom_site_refinement_flags
K1 K 0.72739(8) -0.40220(5) 0.34855(3) 0.01967(15) Uani 1 1 d .
S1 S 0.77570(10) -0.36918(6) 0.59985(4) 0.01594(16) Uani 1 1 d .
O1 O 0.5954(3) -0.44011(17) 0.62099(10) 0.0230(4) Uani 1 1 d .
O2 O 0.9604(3) -0.44354(16) 0.60745(11) 0.0241(4) Uani 1 1 d .
N2 N 0.7107(3) -0.1327(2) 0.38128(11) 0.0149(4) Uani 1 1 d .
N1 N 0.8201(3) 0.03079(19) 0.69857(12) 0.0153(4) Uani 1 1 d .
N4 N 0.7517(3) -0.30834(19) 0.50949(12) 0.0164(5) Uani 1 1 d .
N3 N 0.7943(3) -0.23510(19) 0.65420(12) 0.0153(4) Uani 1 1 d .
C2 C 0.7950(3) -0.0021(2) 0.62081(14) 0.0134(5) Uani 1 1 d .
C11 C 0.7859(4) 0.2220(2) 0.58001(15) 0.0157(5) Uani 1 1 d .
H11 H 0.7731 0.2881 0.5404 0.019 Uiso 1 1 calc R
C5 C 0.7386(3) -0.0858(2) 0.45652(14) 0.0136(5) Uani 1 1 d .
C12 C 0.8151(4) 0.2546(2) 0.65864(15) 0.0171(5) Uani 1 1 d .
H12 H 0.8245 0.3435 0.6742 0.021 Uiso 1 1 calc R
C4 C 0.7608(4) -0.1798(2) 0.51955(14) 0.0137(5) Uani 1 1 d .
C10 C 0.7749(3) 0.0899(2) 0.55840(14) 0.0131(5) Uani 1 1 d .
C9 C 0.7437(4) 0.0476(2) 0.47584(14) 0.0143(5) Uani 1 1 d .
C7 C 0.6751(4) 0.0874(2) 0.33731(15) 0.0190(5) Uani 1 1 d .
H7 H 0.6483 0.1456 0.2941 0.023 Uiso 1 1 calc R
C8 C 0.7085(4) 0.1350(2) 0.41284(14) 0.0158(5) Uani 1 1 d .
H8 H 0.7079 0.2264 0.4224 0.019 Uiso 1 1 calc R
C1 C 0.8309(4) 0.1561(2) 0.71555(15) 0.0173(5) Uani 1 1 d .
H1 H 0.8506 0.1806 0.7700 0.021 Uiso 1 1 calc R
C3 C 0.7858(3) -0.1392(2) 0.60149(14) 0.0130(5) Uani 1 1 d .
C6 C 0.6804(4) -0.0462(2) 0.32397(14) 0.0179(5) Uani 1 1 d .
H6 H 0.6611 -0.0769 0.2707 0.021 Uiso 1 1 calc R

loop_
_atom_site_aniso_label
_atom_site_aniso_U_11
_atom_site_aniso_U_22
_atom_site_aniso_U_33
_atom_site_aniso_U_23
_atom_site_aniso_U_13
_atom_site_aniso_U_12
K1 0.0218(3) 0.0160(3) 0.0212(3) -0.0054(2) 0.0000(2) 0.0007(2)
S1 0.0226(3) 0.0106(3) 0.0146(3) 0.0012(2) -0.0010(2) 0.0000(2)
O1 0.0302(11) 0.0172(9) 0.0216(10) 0.0016(8) 0.0001(8) -0.0079(8)
O2 0.0317(11) 0.0136(9) 0.0269(10) 0.0000(8) -0.0036(8) 0.0063(8)
N2 0.0135(10) 0.0189(11) 0.0123(10) -0.0003(8) 0.0022(8) 0.0000(8)
N1 0.0165(11) 0.0143(10) 0.0149(11) -0.0005(8) -0.0005(8) 0.0014(8)
N4 0.0217(12) 0.0128(10) 0.0146(11) 0.0006(8) 0.0003(9) 0.0019(9)
N3 0.0190(11) 0.0120(10) 0.0149(10) 0.0010(8) -0.0012(8) -0.0006(8)
C2 0.0116(12) 0.0134(12) 0.0151(12) 0.0006(9) 0.0016(9) 0.0013(9)
C11 0.0153(12) 0.0131(11) 0.0188(13) 0.0027(10) 0.0048(10) 0.0021(10)
C5 0.0133(12) 0.0133(12) 0.0144(12) -0.0004(9) 0.0027(9) 0.0030(10)
C12 0.0180(13) 0.0107(11) 0.0227(14) -0.0017(10) 0.0043(10) 0.0000(10)
C4 0.0143(12) 0.0113(11) 0.0155(12) -0.0013(9) 0.0009(9) 0.0012(10)
C10 0.0105(12) 0.0125(11) 0.0164(12) 0.0011(9) 0.0011(9) 0.0013(9)
C9 0.0115(12) 0.0154(12) 0.0159(12) 0.0019(10) 0.0034(9) -0.0004(10)
C7 0.0163(13) 0.0230(13) 0.0176(13) 0.0080(11) 0.0028(10) 0.0009(11)
C8 0.0137(12) 0.0145(12) 0.0191(13) 0.0047(10) 0.0025(10) -0.0014(10)
C1 0.0197(13) 0.0151(12) 0.0172(13) -0.0032(10) 0.0008(10) 0.0011(10)
C3 0.0113(11) 0.0133(11) 0.0144(12) 0.0019(9) 0.0015(9) 0.0007(9)
C6 0.0166(13) 0.0256(14) 0.0116(12) -0.0011(10) 0.0018(10) 0.0003(11)

loop_
_atom_type_symbol
_atom_type_description
_atom_type_scat_dispersion_real
_atom_type_scat_dispersion_imag
_atom_type_scat_source
C C 0.0033 0.0016 'International Tables Vol C Tables 4.2.6.8 and 6.1.1.4'
H H 0.0000 0.0000 'International Tables Vol C Tables 4.2.6.8 and 6.1.1.4'
N N 0.0061 0.0033 'International Tables Vol C Tables 4.2.6.8 and 6.1.1.4'
O O 0.0106 0.0060 'International Tables Vol C Tables 4.2.6.8 and 6.1.1.4'
S S 0.1246 0.1234 'International Tables Vol C Tables 4.2.6.8 and 6.1.1.4'
K K 0.2009 0.2494 'International Tables Vol C Tables 4.2.6.8 and 6.1.1.4'

loop_
_geom_angle_atom_site_label_1
_geom_angle_atom_site_label_2
_geom_angle_atom_site_label_3
_geom_angle
_geom_angle_site_symmetry_1
_geom_angle_site_symmetry_3
O2 K1 O1 101.14(8) 3_746 3_646
O2 K1 N2 123.79(6) 3_746 .
O1 K1 N2 120.91(6) 3_646 .
O2 K1 N4 84.76(6) 3_746 .
O1 K1 N4 93.29(6) 3_646 .
N2 K1 N4 59.29(6) . .
O2 K1 N1 78.45(6) 3_746 4
O1 K1 N1 93.74(6) 3_646 4
N2 K1 N1 128.44(6) . 4
N4 K1 N1 162.77(6) . 4
O2 K1 C12 66.17(7) 3_746 3_756
O1 K1 C12 166.39(6) 3_646 3_756
N2 K1 C12 66.66(6) . 3_756
N4 K1 C12 81.05(6) . 3_756
N1 K1 C12 88.57(6) 4 3_756
O2 K1 C1 65.19(6) 3_746 4
O1 K1 C1 80.53(6) 3_646 4
N2 K1 C1 149.51(6) . 4
N4 K1 C1 147.14(6) . 4
N1 K1 C1 21.29(5) 4 4
C12 K1 C1 97.48(6) 3_756 4
O2 S1 O1 114.04(12) . .
O2 S1 N4 110.69(11) . .
O1 S1 N4 110.48(11) . .
O2 S1 N3 109.73(11) . .
O1 S1 N3 109.92(11) . .
N4 S1 N3 101.24(11) . .
S1 O1 K1 173.39(11) . 3_646
S1 O2 K1 167.86(12) . 3_746
C6 N2 C5 116.9(2) . .
C6 N2 K1 121.64(16) . .
C5 N2 K1 121.47(15) . .
C1 N1 C2 117.1(2) . .
C1 N1 K1 105.58(15) . 4_556
C2 N1 K1 133.86(15) . 4_556
C4 N4 S1 104.91(16) . .
C4 N4 K1 117.03(15) . .
S1 N4 K1 137.87(11) . .
C3 N3 S1 104.57(16) . .
N1 C2 C10 123.6(2) . .
N1 C2 C3 117.5(2) . .
C10 C2 C3 118.9(2) . .
C12 C11 C10 119.3(2) . .
N2 C5 C9 124.1(2) . .
N2 C5 C4 117.0(2) . .
C9 C5 C4 118.9(2) . .
C11 C12 C1 119.2(2) . .
C11 C12 K1 100.87(16) . 3_756
C1 C12 K1 107.04(16) . 3_756
N4 C4 C5 124.7(2) . .
N4 C4 C3 114.3(2) . .
C5 C4 C3 120.9(2) . .
C11 C10 C2 116.8(2) . .
C11 C10 C9 122.5(2) . .
C2 C10 C9 120.7(2) . .
C8 C9 C5 116.6(2) . .
C8 C9 C10 122.7(2) . .
C5 C9 C10 120.6(2) . .
C8 C7 C6 119.7(2) . .
C7 C8 C9 119.2(2) . .
N1 C1 C12 123.9(2) . .
N1 C1 K1 53.13(13) . 4_556
C12 C1 K1 164.29(17) . 4_556
N3 C3 C4 115.0(2) . .
N3 C3 C2 125.1(2) . .
C4 C3 C2 119.9(2) . .
N2 C6 C7 123.5(2) . .

loop_
_geom_bond_atom_site_label_1
_geom_bond_atom_site_label_2
_geom_bond_distance
_geom_bond_site_symmetry_2
K1 O2 2.684(2) 3_746
K1 O1 2.720(2) 3_646
K1 N2 2.819(2) .
K1 N4 2.857(2) .
K1 N1 2.903(2) 4
K1 C12 3.368(3) 3_756
K1 C1 3.495(3) 4
S1 O2 1.437(2) .
S1 O1 1.438(2) .
S1 N4 1.638(2) .
S1 N3 1.651(2) .
O1 K1 2.720(2) 3_646
O2 K1 2.684(2) 3_746
N2 C6 1.318(3) .
N2 C5 1.355(3) .
N1 C1 1.317(3) .
N1 C2 1.349(3) .
N1 K1 2.903(2) 4_556
N4 C4 1.329(3) .
N3 C3 1.320(3) .
C2 C10 1.410(3) .
C2 C3 1.443(3) .
C11 C12 1.366(3) .
C11 C10 1.403(3) .
C5 C9 1.405(3) .
C5 C4 1.433(3) .
C12 C1 1.389(3) .
C12 K1 3.368(3) 3_756
C4 C3 1.438(3) .
C10 C9 1.457(3) .
C9 C8 1.399(3) .
C7 C8 1.367(3) .
C7 C6 1.388(4) .
C1 K1 3.495(3) 4_556
